data_4068633
loop_
_publ_author_name
'Koutsantonis, George A.'
'Jenkins, Gareth I.'
'Schauer, Phil A.'
'Szczepaniak, Barbara'
'Skelton, Brian W.'
'Tan, Colin'
'White, Allan H.'

_publ_section_title
;
 Coordinating Tectons: Bipyridyl-Terminated Group 8 Alkynyl Complexes
;
_journal_issue 7
_journal_name_full Organometallics
_journal_page_first 2195
_journal_paper_doi 10.1021/om800992p
_journal_volume 28
_journal_year 2009
_chemical_formula_moiety 'C30 H22 Au N2 P'
_chemical_formula_sum 'C30 H22 Au N2 P'
_chemical_formula_weight 638.43
_chemical_name_systematic
;
 ?
;
_space_group_IT_number 2
_symmetry_space_group_name_Hall '-P 1'
_symmetry_space_group_name_H-M 'P -1'
_atom_sites_solution_hydrogens geom
_atom_sites_solution_primary direct
_atom_sites_solution_secondary difmap
_audit_creation_date 2008-09-10T12:13:06-00:00
_audit_creation_method 'WinGX routine CIF_UPDATE'
_cell_angle_alpha 73.859(2)
_cell_angle_beta 67.542(2)
_cell_angle_gamma 68.014(2)
_cell_formula_units_Z 2
_cell_length_a 10.3020(8)
_cell_length_b 10.7970(8)
_cell_length_c 13.3220(10)
_cell_measurement_reflns_used 6942
_cell_measurement_temperature 296(2)
_cell_measurement_theta_max 33.9
_cell_measurement_theta_min 2.3
_cell_volume 1253.99(17)
_computing_cell_refinement 'Siemens SAINT (Siemens, 1995)'
_computing_data_collection 'Siemens SMART (Siemens, 1995)'
_computing_data_reduction 'Siemens SAINT'
_computing_molecular_graphics xtal
_computing_publication_material WinGX
_computing_structure_refinement 'SHELXL-97 (Sheldrick, 1997)'
_computing_structure_solution xtal
_diffrn_ambient_temperature 296(2)
_diffrn_measured_fraction_theta_full 0.988
_diffrn_measured_fraction_theta_max 0.988
_diffrn_measurement_device_type
;
Bruker SMART CCD diffractometer
;
_diffrn_measurement_method '\w scans'
_diffrn_radiation_monochromator graphite
_diffrn_radiation_type MoK\a
_diffrn_radiation_wavelength 0.71073
_diffrn_reflns_av_R_equivalents 0.035
_diffrn_reflns_av_unetI/netI 0.0497
_diffrn_reflns_limit_h_max 16
_diffrn_reflns_limit_h_min -14
_diffrn_reflns_limit_k_max 17
_diffrn_reflns_limit_k_min -16
_diffrn_reflns_limit_l_max 20
_diffrn_reflns_limit_l_min -20
_diffrn_reflns_number 20837
_diffrn_reflns_theta_full 34.08
_diffrn_reflns_theta_max 34.08
_diffrn_reflns_theta_min 1.67
_exptl_absorpt_coefficient_mu 5.95
_exptl_absorpt_correction_T_max 1
_exptl_absorpt_correction_T_min .51
_exptl_absorpt_correction_type multi-scan
_exptl_absorpt_process_details
;
 SADABS; Sheldrick, 1996
;
_exptl_crystal_colour colourless
_exptl_crystal_density_diffrn 1.691
_exptl_crystal_density_method 'not measured'
_exptl_crystal_description rod
_exptl_crystal_F_000 620
_exptl_crystal_size_max .45
_exptl_crystal_size_mid .21
_exptl_crystal_size_min .1
_refine_diff_density_max 0.83
_refine_diff_density_min -1.474
_refine_diff_density_rms 0.106
_refine_ls_extinction_method none
_refine_ls_goodness_of_fit_ref 1.017
_refine_ls_hydrogen_treatment constr
_refine_ls_matrix_type full
_refine_ls_number_parameters 307
_refine_ls_number_reflns 10166
_refine_ls_number_restraints 0
_refine_ls_restrained_S_all 1.017
_refine_ls_R_factor_all 0.0569
_refine_ls_R_factor_gt 0.0326
_refine_ls_shift/su_max 0.005
_refine_ls_shift/su_mean 0.001
_refine_ls_structure_factor_coef Fsqd
_refine_ls_weighting_details 'calc w=1/[\s^2^(Fo^2^)+(0.0338P)^2^+0.0000P] where P=(Fo^2^+2Fc^2^)/3'
_refine_ls_weighting_scheme calc
_refine_ls_wR_factor_gt 0.0741
_refine_ls_wR_factor_ref 0.0823
_reflns_number_gt 7386
_reflns_number_total 10166
_reflns_threshold_expression I>2sigma(I)
_cod_data_source_file om800992p_si_002.cif
_cod_data_source_block gk167
_cod_original_cell_volume 1253.99(16)
_cod_database_code 4068633

loop_
_symmetry_equiv_pos_as_xyz
'x, y, z'
'-x, -y, -z'

loop_
_atom_site_label
_atom_site_type_symbol
_atom_site_fract_x
_atom_site_fract_y
_atom_site_fract_z
_atom_site_U_iso_or_equiv
_atom_site_adp_type
_atom_site_occupancy
_atom_site_symmetry_multiplicity
_atom_site_calc_flag
_atom_site_refinement_flags
Au Au 0.191544(12) 0.070392(11) 0.145489(9) 0.04471(5) Uani 1 1 d .
P1 P 0.35964(8) -0.06272(8) 0.23295(6) 0.03994(15) Uani 1 1 d .
C111 C 0.4932(3) 0.0236(3) 0.2072(2) 0.0410(6) Uani 1 1 d .
C112 C 0.4392(4) 0.1544(3) 0.2305(3) 0.0523(7) Uani 1 1 d .
H112 H 0.3383 0.1935 0.2602 0.063 Uiso 1 1 calc R
C113 C 0.5348(4) 0.2267(4) 0.2098(3) 0.0619(9) Uani 1 1 d .
H113 H 0.4979 0.3137 0.2268 0.074 Uiso 1 1 calc R
C114 C 0.6840(4) 0.1713(4) 0.1641(3) 0.0605(9) Uani 1 1 d .
H114 H 0.7474 0.2212 0.1498 0.073 Uiso 1 1 calc R
C115 C 0.7399(4) 0.0415(4) 0.1396(3) 0.0572(8) Uani 1 1 d .
H115 H 0.8408 0.0041 0.1086 0.069 Uiso 1 1 calc R
C116 C 0.6443(3) -0.0336(3) 0.1615(3) 0.0488(7) Uani 1 1 d .
H116 H 0.6815 -0.1213 0.1457 0.059 Uiso 1 1 calc R
C121 C 0.2889(3) -0.1005(3) 0.3809(3) 0.0458(6) Uani 1 1 d .
C122 C 0.3595(5) -0.0946(5) 0.4486(3) 0.0712(11) Uani 1 1 d .
H122 H 0.4436 -0.0667 0.4189 0.085 Uiso 1 1 calc R
C123 C 0.3030(7) -0.1309(6) 0.5618(3) 0.0928(15) Uani 1 1 d .
H123 H 0.3513 -0.1291 0.6076 0.111 Uiso 1 1 calc R
C124 C 0.1778(6) -0.1690(5) 0.6065(3) 0.0834(14) Uani 1 1 d .
H124 H 0.1407 -0.192 0.6823 0.1 Uiso 1 1 calc R
C125 C 0.1079(6) -0.1733(5) 0.5413(4) 0.0841(14) Uani 1 1 d .
H125 H 0.023 -0.1999 0.5722 0.101 Uiso 1 1 calc R
C126 C 0.1618(4) -0.1381(4) 0.4273(3) 0.0651(9) Uani 1 1 d .
H126 H 0.112 -0.1401 0.3827 0.078 Uiso 1 1 calc R
C131 C 0.4670(3) -0.2241(3) 0.1867(2) 0.0427(6) Uani 1 1 d .
C132 C 0.5318(4) -0.3335(3) 0.2545(3) 0.0573(8) Uani 1 1 d .
H132 H 0.5129 -0.3267 0.3271 0.069 Uiso 1 1 calc R
C133 C 0.6242(5) -0.4523(4) 0.2145(4) 0.0738(11) Uani 1 1 d .
H133 H 0.6679 -0.5247 0.2601 0.089 Uiso 1 1 calc R
C134 C 0.6511(5) -0.4633(4) 0.1091(4) 0.0781(12) Uani 1 1 d .
H134 H 0.714 -0.5429 0.0821 0.094 Uiso 1 1 calc R
C135 C 0.5843(6) -0.3551(4) 0.0414(3) 0.0858(14) Uani 1 1 d .
H135 H 0.6012 -0.3631 -0.0307 0.103 Uiso 1 1 calc R
C136 C 0.4933(5) -0.2365(4) 0.0808(3) 0.0646(9) Uani 1 1 d .
H136 H 0.4494 -0.1643 0.0351 0.078 Uiso 1 1 calc R
C1 C 0.0627(3) 0.1952(3) 0.0551(3) 0.0481(7) Uani 1 1 d .
C2 C 0.0095(3) 0.2658(3) -0.0152(3) 0.0495(7) Uani 1 1 d .
N11 N -0.1492(4) 0.3626(3) -0.2426(3) 0.0599(7) Uani 1 1 d .
C12 C -0.1358(3) 0.4870(3) -0.2835(3) 0.0472(6) Uani 1 1 d .
C13 C -0.0824(4) 0.5487(3) -0.2346(3) 0.0541(7) Uani 1 1 d .
H13 H -0.0787 0.6369 -0.2621 0.065 Uiso 1 1 calc R
C14 C -0.0356(4) 0.4771(4) -0.1457(3) 0.0564(8) Uani 1 1 d .
H14 H 0.0019 0.5161 -0.1132 0.068 Uiso 1 1 calc R
C15 C -0.0443(3) 0.3465(3) -0.1042(2) 0.0469(6) Uani 1 1 d .
C16 C -0.1041(4) 0.2964(4) -0.1561(3) 0.0597(8) Uani 1 1 d .
H16 H -0.113 0.2099 -0.1281 0.072 Uiso 1 1 calc R
N21 N -0.1524(4) 0.6745(3) -0.4306(3) 0.0637(8) Uani 1 1 d .
C22 C -0.1783(3) 0.5563(3) -0.3852(3) 0.0499(7) Uani 1 1 d .
C23 C -0.2382(6) 0.4995(5) -0.4292(4) 0.0779(12) Uani 1 1 d .
H23 H -0.2584 0.4183 -0.3943 0.093 Uiso 1 1 calc R
C24 C -0.2683(7) 0.5641(6) -0.5260(4) 0.0988(17) Uani 1 1 d .
H24 H -0.3081 0.5263 -0.5576 0.119 Uiso 1 1 calc R
C25 C -0.2401(5) 0.6816(5) -0.5746(4) 0.0843(14) Uani 1 1 d .
H25 H -0.258 0.7256 -0.6409 0.101 Uiso 1 1 calc R
C26 C -0.1855(5) 0.7343(5) -0.5257(3) 0.0772(12) Uani 1 1 d .
H26 H -0.1691 0.8173 -0.559 0.093 Uiso 1 1 calc R

loop_
_atom_site_aniso_label
_atom_site_aniso_U_11
_atom_site_aniso_U_22
_atom_site_aniso_U_33
_atom_site_aniso_U_23
_atom_site_aniso_U_13
_atom_site_aniso_U_12
Au 0.03971(6) 0.05087(7) 0.04022(7) -0.00332(4) -0.01686(5) -0.00839(5)
P1 0.0385(3) 0.0444(4) 0.0331(3) -0.0030(3) -0.0126(3) -0.0091(3)
C111 0.0402(14) 0.0479(15) 0.0318(13) -0.0044(11) -0.0113(11) -0.0113(12)
C112 0.0408(15) 0.0572(18) 0.0545(18) -0.0185(15) -0.0086(13) -0.0093(13)
C113 0.065(2) 0.0581(19) 0.066(2) -0.0227(17) -0.0147(18) -0.0187(17)
C114 0.061(2) 0.072(2) 0.056(2) -0.0095(17) -0.0141(17) -0.0329(19)
C115 0.0431(15) 0.065(2) 0.058(2) -0.0119(16) -0.0089(14) -0.0164(15)
C116 0.0425(15) 0.0490(16) 0.0473(16) -0.0081(13) -0.0084(13) -0.0109(13)
C121 0.0478(15) 0.0442(14) 0.0367(13) -0.0053(11) -0.0099(12) -0.0085(12)
C122 0.075(3) 0.106(3) 0.0421(18) -0.0028(19) -0.0189(17) -0.043(2)
C123 0.121(4) 0.125(4) 0.045(2) 0.005(2) -0.036(2) -0.053(4)
C124 0.103(4) 0.084(3) 0.0377(18) 0.0022(18) -0.002(2) -0.030(3)
C125 0.078(3) 0.093(3) 0.061(3) 0.011(2) -0.002(2) -0.040(3)
C126 0.060(2) 0.078(2) 0.055(2) -0.0007(18) -0.0118(17) -0.0323(19)
C131 0.0431(14) 0.0421(14) 0.0416(14) -0.0057(11) -0.0144(12) -0.0110(11)
C132 0.071(2) 0.0469(16) 0.0527(18) -0.0070(14) -0.0265(17) -0.0099(15)
C133 0.084(3) 0.0455(18) 0.076(3) -0.0059(18) -0.027(2) -0.0030(18)
C134 0.087(3) 0.0480(19) 0.074(3) -0.0168(19) -0.005(2) -0.0098(19)
C135 0.119(4) 0.072(3) 0.045(2) -0.0189(19) -0.010(2) -0.014(3)
C136 0.081(3) 0.0576(19) 0.0429(17) -0.0074(15) -0.0187(17) -0.0085(18)
C1 0.0417(15) 0.0552(17) 0.0430(15) -0.0081(13) -0.0159(12) -0.0069(13)
C2 0.0429(15) 0.0558(17) 0.0450(16) -0.0043(13) -0.0184(13) -0.0075(13)
N11 0.0698(19) 0.0588(16) 0.0612(18) 0.0049(13) -0.0373(15) -0.0233(14)
C12 0.0415(14) 0.0506(16) 0.0422(15) -0.0069(12) -0.0143(12) -0.0052(12)
C13 0.0604(19) 0.0498(16) 0.0535(18) -0.0031(14) -0.0213(15) -0.0180(15)
C14 0.061(2) 0.065(2) 0.0507(18) -0.0083(15) -0.0252(16) -0.0195(17)
C15 0.0388(14) 0.0540(16) 0.0401(14) -0.0058(12) -0.0135(12) -0.0055(12)
C16 0.070(2) 0.0543(18) 0.064(2) 0.0062(16) -0.0372(18) -0.0225(17)
N21 0.0687(19) 0.0631(18) 0.0517(16) 0.0018(14) -0.0241(15) -0.0141(15)
C22 0.0398(14) 0.0577(18) 0.0421(15) -0.0093(13) -0.0148(12) -0.0007(13)
C23 0.098(3) 0.078(3) 0.076(3) 0.003(2) -0.056(3) -0.027(2)
C24 0.130(5) 0.106(4) 0.092(4) -0.001(3) -0.078(4) -0.033(3)
C25 0.081(3) 0.105(3) 0.053(2) -0.001(2) -0.038(2) -0.005(3)
C26 0.077(3) 0.075(3) 0.059(2) 0.0064(19) -0.023(2) -0.010(2)

loop_
_atom_type_symbol
_atom_type_description
_atom_type_scat_dispersion_real
_atom_type_scat_dispersion_imag
_atom_type_scat_source
C C 0.0033 0.0016 'International Tables Vol C Tables 4.2.6.8 and 6.1.1.4'
H H 0 0 'International Tables Vol C Tables 4.2.6.8 and 6.1.1.4'
Au Au -2.0133 8.8022 'International Tables Vol C Tables 4.2.6.8 and 6.1.1.4'
N N 0.0061 0.0033 'International Tables Vol C Tables 4.2.6.8 and 6.1.1.4'
P P 0.1023 0.0942 'International Tables Vol C Tables 4.2.6.8 and 6.1.1.4'

loop_
_geom_angle_atom_site_label_1
_geom_angle_atom_site_label_2
_geom_angle_atom_site_label_3
_geom_angle
C1 Au P1 173.31(9)
C121 P1 C131 105.70(14)
C121 P1 C111 104.91(14)
C131 P1 C111 105.26(14)
C121 P1 Au 116.12(10)
C131 P1 Au 115.06(10)
C111 P1 Au 108.80(10)
C112 C111 C116 119.6(3)
C112 C111 P1 117.4(2)
C116 C111 P1 123.0(2)
C113 C112 C111 120.2(3)
C113 C112 H112 119.9
C111 C112 H112 119.9
C114 C113 C112 120.6(3)
C114 C113 H113 119.7
C112 C113 H113 119.7
C113 C114 C115 120.1(3)
C113 C114 H114 120
C115 C114 H114 120
C114 C115 C116 119.9(3)
C114 C115 H115 120.1
C116 C115 H115 120.1
C111 C116 C115 119.7(3)
C111 C116 H116 120.2
C115 C116 H116 120.2
C126 C121 C122 119.2(3)
C126 C121 P1 118.8(3)
C122 C121 P1 121.9(3)
C121 C122 C123 119.2(4)
C121 C122 H122 120.4
C123 C122 H122 120.4
C124 C123 C122 120.9(4)
C124 C123 H123 119.5
C122 C123 H123 119.5
C125 C124 C123 120.2(4)
C125 C124 H124 119.9
C123 C124 H124 119.9
C124 C125 C126 120.5(4)
C124 C125 H125 119.7
C126 C125 H125 119.7
C121 C126 C125 120.0(4)
C121 C126 H126 120
C125 C126 H126 120
C136 C131 C132 119.1(3)
C136 C131 P1 119.5(2)
C132 C131 P1 121.2(2)
C133 C132 C131 120.4(3)
C133 C132 H132 119.8
C131 C132 H132 119.8
C134 C133 C132 120.1(4)
C134 C133 H133 119.9
C132 C133 H133 119.9
C133 C134 C135 119.8(4)
C133 C134 H134 120.1
C135 C134 H134 120.1
C136 C135 C134 120.1(4)
C136 C135 H135 120
C134 C135 H135 120
C131 C136 C135 120.5(4)
C131 C136 H136 119.8
C135 C136 H136 119.8
C2 C1 Au 167.7(3)
C1 C2 C15 176.1(3)
C16 N11 C12 117.6(3)
N11 C12 C13 121.9(3)
N11 C12 C22 116.8(3)
C13 C12 C22 121.3(3)
C14 C13 C12 119.0(3)
C14 C13 H13 120.5
C12 C13 H13 120.5
C13 C14 C15 120.0(3)
C13 C14 H14 120
C15 C14 H14 120
C14 C15 C16 116.5(3)
C14 C15 C2 122.0(3)
C16 C15 C2 121.5(3)
N11 C16 C15 125.0(3)
N11 C16 H16 117.5
C15 C16 H16 117.5
C22 N21 C26 116.0(4)
N21 C22 C23 122.3(3)
N21 C22 C12 116.3(3)
C23 C22 C12 121.3(3)
C22 C23 C24 119.0(4)
C22 C23 H23 120.5
C24 C23 H23 120.5
C25 C24 C23 119.7(5)
C25 C24 H24 120.1
C23 C24 H24 120.1
C24 C25 C26 118.5(4)
C24 C25 H25 120.8
C26 C25 H25 120.8
C25 C26 N21 124.4(4)
C25 C26 H26 117.8
N21 C26 H26 117.8

loop_
_geom_bond_atom_site_label_1
_geom_bond_atom_site_label_2
_geom_bond_distance
Au C1 2.002(3)
Au P1 2.2735(8)
P1 C121 1.805(3)
P1 C131 1.809(3)
P1 C111 1.817(3)
C111 C112 1.387(4)
C111 C116 1.393(4)
C112 C113 1.379(5)
C112 H112 0.93
C113 C114 1.375(5)
C113 H113 0.93
C114 C115 1.382(5)
C114 H114 0.93
C115 C116 1.399(5)
C115 H115 0.93
C116 H116 0.93
C121 C126 1.378(5)
C121 C122 1.385(5)
C122 C123 1.392(5)
C122 H122 0.93
C123 C124 1.365(7)
C123 H123 0.93
C124 C125 1.341(7)
C124 H124 0.93
C125 C126 1.398(6)
C125 H125 0.93
C126 H126 0.93
C131 C136 1.366(5)
C131 C132 1.391(4)
C132 C133 1.383(5)
C132 H132 0.93
C133 C134 1.354(6)
C133 H133 0.93
C134 C135 1.393(7)
C134 H134 0.93
C135 C136 1.377(6)
C135 H135 0.93
C136 H136 0.93
C1 C2 1.200(4)
C2 C15 1.428(4)
N11 C16 1.326(4)
N11 C12 1.340(4)
C12 C13 1.399(5)
C12 C22 1.494(4)
C13 C14 1.372(5)
C13 H13 0.93
C14 C15 1.387(5)
C14 H14 0.93
C15 C16 1.390(5)
C16 H16 0.93
N21 C22 1.329(5)
N21 C26 1.360(5)
C22 C23 1.364(5)
C23 C24 1.374(6)
C23 H23 0.93
C24 C25 1.337(7)
C24 H24 0.93
C25 C26 1.338(7)
C25 H25 0.93
C26 H26 0.93
